data_7114453
loop_
_publ_author_name
'Moriuchi, Toshiyuki'
'Kamikawa, Masayuki'
'Bandoh, Seiji'
'Hirao, Toshikazu'

_publ_section_title
;
 Architectural formation of a conjugated bimetallic Pd(II) complex via
 oxidative complexation and a tetracyclic Pd(II) complex via
 self-assembling complexation
;
_journal_coden_ASTM CHCOFS
_journal_issue 14
_journal_name_full 'Chemical Communications (Cambridge, United Kingdom)'
_journal_page_first 1476
_journal_page_last 1477
_journal_paper_doi 10.1039/b203726m
_journal_year 2002
_chemical_formula_sum 'C56 H54 N10 O4 Pd2'
_chemical_formula_weight 1143.91
_space_group_IT_number 14
_symmetry_cell_setting monoclinic
_symmetry_Int_Tables_number 14
_symmetry_space_group_name_Hall '-P 2ybc'
_symmetry_space_group_name_H-M 'P 1 21/c 1'
_cell_angle_alpha 90
_cell_angle_beta 91.41(1)
_cell_angle_gamma 90
_cell_formula_units_Z 2
_cell_length_a 13.959(2)
_cell_length_b 9.828(3)
_cell_length_c 19.603(2)
_cell_measurement_reflns_used 25
_cell_measurement_temperature 296.2
_cell_measurement_theta_max 13.8
_cell_measurement_theta_min 13.4
_cell_volume 2688.5(9)
_computing_cell_refinement 'MSC/AFC Diffractometer Control'
_computing_data_collection 'MSC/AFC Diffractometer Control'
_computing_data_reduction 'teXsan Ver. 1.11'
_computing_publication_material 'teXsan Ver. 1.11'
_computing_structure_refinement 'teXsan Ver. 1.10'
_computing_structure_solution 'DIRDIF94 (PATTY)'
_diffrn_measurement_device_type 'Rigaku AFC5R'
_diffrn_measurement_method \w-2\q
_diffrn_radiation_type 'Mo K\a'
_diffrn_radiation_wavelength 0.7107
_diffrn_reflns_av_R_equivalents 0.019
_diffrn_reflns_limit_h_max 0
_diffrn_reflns_limit_h_min 0
_diffrn_reflns_limit_k_max 0
_diffrn_reflns_limit_k_min 0
_diffrn_reflns_limit_l_max 0
_diffrn_reflns_limit_l_min 0
_diffrn_reflns_number 6459
_diffrn_standards_decay_% 0.37
_diffrn_standards_interval_count 150
_diffrn_standards_number 3
_exptl_absorpt_coefficient_mu 0.724
_exptl_absorpt_correction_T_max 0.996
_exptl_absorpt_correction_T_min 0.907
_exptl_absorpt_correction_type psi-scan
_exptl_absorpt_process_details '(North, Phillips & Mathews, 1968)'
_exptl_crystal_colour brown
_exptl_crystal_density_diffrn 1.413
_exptl_crystal_density_method 'not measured'
_exptl_crystal_description prismatic
_exptl_crystal_F_000 1168.0
_exptl_crystal_size_max 0.900
_exptl_crystal_size_mid 0.150
_exptl_crystal_size_min 0.100
_refine_diff_density_max 0.42
_refine_diff_density_min -0.39
_refine_ls_extinction_method none
_refine_ls_goodness_of_fit_ref 2.187
_refine_ls_hydrogen_treatment noref
_refine_ls_number_parameters 325
_refine_ls_number_reflns 2792
_refine_ls_R_factor_gt 0.0405
_refine_ls_shift/su_max 0.0180
_refine_ls_structure_factor_coef F
_refine_ls_weighting_scheme unit
_refine_ls_wR_factor_ref 0.0706
_reflns_number_gt 2792
_reflns_number_total 0
_reflns_threshold_expression F^2^>2.0\s(F^2^)
_cod_data_source_file b203726m.txt
_cod_data_source_block compound1
_cod_depositor_comments
;
The following automatic conversions were performed:
data name '_geom_hbond_site_distance_dh' replaced with
'_geom_hbond_distance_DH' as specified in the replacement file
'/home/antanas/src/cod-tools/trunk/data/replacement-values/replacement_tags.lst'.

data
name '_geom_hbond_site_distance_ha' replaced with
'_geom_hbond_distance_HA' as specified in the replacement file
'/home/antanas/src/cod-tools/trunk/data/replacement-values/replacement_tags.lst'.

data
name '_geom_hbond_site_distance_da' replaced with
'_geom_hbond_distance_DA' as specified in the replacement file
'/home/antanas/src/cod-tools/trunk/data/replacement-values/replacement_tags.lst'.

Automatic conversion script
Id: cif_correct_tags 5005 2017-03-03 11:38:54Z antanas 
;
_cod_original_cell_volume 2688.6(8)
_cod_original_formula_sum 'C56 H54 N10 O4 Pd2 '
_cod_database_code 7114453

loop_
_symmetry_equiv_pos_as_xyz
x,y,z
-x,1/2+y,1/2-z
-x,-y,-z
x,1/2-y,1/2+z

loop_
_atom_site_label
_atom_site_type_symbol
_atom_site_fract_x
_atom_site_fract_y
_atom_site_fract_z
_atom_site_U_iso_or_equiv
_atom_site_adp_type
_atom_site_occupancy
_atom_site_calc_flag
Pd(1) Pd 0.15591(5) 0.17205(9) 0.16903(4) 0.0384(2) Uani 1.00 d
O(1) O 0.1019(6) 0.5100(9) 0.2814(4) 0.063(3) Uani 1.00 d
O(2) O 0.4336(5) 0.061(1) 0.1414(5) 0.078(3) Uani 1.00 d
N(1) N 0.2592(5) 0.2785(9) 0.2077(4) 0.042(3) Uani 1.00 d
N(2) N 0.0791(5) 0.319(1) 0.2137(4) 0.043(2) Uani 1.00 d
N(3) N 0.2681(6) 0.058(1) 0.1375(4) 0.050(3) Uani 1.00 d
N(4) N 0.0454(5) 0.0664(9) 0.1297(4) 0.040(2) Uani 1.00 d
N(5) N 0.300(1) 0.107(2) 0.9459(9) 0.160(9) Uani 1.00 d
C(1) C 0.2371(7) 0.388(1) 0.2441(5) 0.046(3) Uani 1.00 d
C(2) C 0.3094(8) 0.462(1) 0.2738(6) 0.061(4) Uani 1.00 d
C(3) C 0.4026(8) 0.421(2) 0.2650(7) 0.070(5) Uani 1.00 d
C(4) C 0.4234(7) 0.309(2) 0.2270(6) 0.063(4) Uani 1.00 d
C(5) C 0.3489(7) 0.237(1) 0.1969(6) 0.050(3) Uani 1.00 d
C(11) C 0.1308(8) 0.412(1) 0.2478(5) 0.047(3) Uani 1.00 d
C(12) C -0.0258(7) 0.336(1) 0.2115(5) 0.047(3) Uani 1.00 d
C(13) C -0.0606(8) 0.398(2) 0.1443(7) 0.072(4) Uani 1.00 d
C(14) C -0.1685(9) 0.405(2) 0.1386(7) 0.066(4) Uani 1.00 d
C(15) C -0.215(1) 0.522(2) 0.1540(8) 0.096(6) Uani 1.00 d
C(16) C -0.316(1) 0.526(3) 0.1473(10) 0.136(9) Uani 1.00 d
C(17) C -0.363(1) 0.414(4) 0.126(1) 0.15(1) Uani 1.00 d
C(18) C -0.317(1) 0.300(3) 0.110(1) 0.15(1) Uani 1.00 d
C(19) C -0.220(1) 0.296(2) 0.116(1) 0.108(7) Uani 1.00 d
C(21) C 0.3543(8) 0.109(1) 0.1553(6) 0.054(4) Uani 1.00 d
C(22) C 0.2665(8) -0.074(1) 0.1050(6) 0.054(4) Uani 1.00 d
C(23) C 0.254(1) -0.193(2) 0.1516(7) 0.081(5) Uani 1.00 d
C(24) C 0.248(1) -0.325(2) 0.1145(7) 0.081(5) Uani 1.00 d
C(25) C 0.163(1) -0.371(2) 0.085(1) 0.110(8) Uani 1.00 d
C(26) C 0.164(2) -0.491(3) 0.049(1) 0.125(9) Uani 1.00 d
C(27) C 0.245(2) -0.559(2) 0.038(1) 0.123(10) Uani 1.00 d
C(28) C 0.326(2) -0.515(2) 0.065(1) 0.119(9) Uani 1.00 d
C(29) C 0.329(1) -0.399(2) 0.1028(9) 0.100(7) Uani 1.00 d
C(31) C 0.0228(7) 0.034(1) 0.0672(5) 0.041(3) Uani 1.00 d
C(32) C 0.0838(7) 0.076(1) 0.0130(5) 0.041(3) Uani 1.00 d
C(33) C -0.0625(7) -0.043(1) 0.0512(5) 0.043(3) Uani 1.00 d
C(41) C 0.467(1) 0.177(3) 0.972(1) 0.148(9) Uani 1.00 d
C(42) C 0.374(1) 0.136(2) 0.9565(9) 0.097(7) Uani 1.00 d
H(2) H 0.2942 0.5431 0.3011 0.0730 Uiso 1.00 calc
H(3) H 0.4548 0.4723 0.2861 0.0819 Uiso 1.00 calc
H(4) H 0.4888 0.2793 0.2213 0.0736 Uiso 1.00 calc
H(11) H -0.0589 0.2373 0.2186 0.0658 Uiso 1.00 calc
H(12) H -0.0459 0.3934 0.2513 0.0658 Uiso 1.00 calc
H(13) H -0.0352 0.4860 0.1397 0.0852 Uiso 1.00 calc
H(14) H -0.0390 0.3415 0.1080 0.0852 Uiso 1.00 calc
H(15) H -0.1778 0.6048 0.1680 0.1150 Uiso 1.00 calc
H(16) H -0.3507 0.6102 0.1575 0.1562 Uiso 1.00 calc
H(17) H -0.4324 0.4176 0.1250 0.1677 Uiso 1.00 calc
H(18) H -0.3540 0.2193 0.0935 0.1735 Uiso 1.00 calc
H(19) H -0.1846 0.2126 0.1028 0.1284 Uiso 1.00 calc
H(21) H 0.2166 -0.0748 0.0714 0.0661 Uiso 1.00 calc
H(22) H 0.3265 -0.0870 0.0836 0.0661 Uiso 1.00 calc
H(23) H 0.3031 -0.1963 0.1855 0.0934 Uiso 1.00 calc
H(24) H 0.1930 -0.1796 0.1761 0.0934 Uiso 1.00 calc
H(25) H 0.1051 -0.3234 0.0884 0.1327 Uiso 1.00 calc
H(26) H 0.1028 -0.5239 0.0292 0.0658 Uiso 1.00 calc
H(27) H 0.2455 -0.6716 0.0050 0.0658 Uiso 1.00 calc
H(28) H 0.3851 -0.5659 0.0572 0.1454 Uiso 1.00 calc
H(29) H 0.3890 -0.3696 0.1205 0.1205 Uiso 1.00 calc
H(31) H -0.0032 0.0345 0.1587 0.0658 Uiso 1.00 calc
H(32) H 0.1364 0.1276 0.0263 0.0658 Uiso 1.00 calc
H(33) H -0.1078 -0.0734 0.0817 0.0658 Uiso 1.00 calc
H(41) H 0.4890 0.1504 1.0182 0.1701 Uiso 1.00 calc
H(42) H 0.5143 0.1447 0.9416 0.1701 Uiso 1.00 calc
H(43) H 0.4741 0.2778 0.9724 0.1701 Uiso 1.00 calc

loop_
_atom_site_aniso_label
_atom_site_aniso_U_11
_atom_site_aniso_U_22
_atom_site_aniso_U_33
_atom_site_aniso_U_12
_atom_site_aniso_U_13
_atom_site_aniso_U_23
Pd(1) 0.0280(3) 0.0502(4) 0.0369(4) 0.0010(5) -0.0005(3) -0.0058(5)
O(1) 0.058(5) 0.064(6) 0.068(6) -0.001(4) 0.015(4) -0.026(5)
O(2) 0.036(4) 0.105(8) 0.094(7) 0.030(5) -0.001(4) -0.004(6)
N(1) 0.027(4) 0.055(6) 0.046(5) -0.007(4) 0.003(4) -0.002(5)
N(2) 0.033(4) 0.051(5) 0.045(5) -0.001(5) 0.003(3) -0.010(5)
N(3) 0.041(5) 0.060(7) 0.047(5) 0.009(5) -0.001(4) -0.008(5)
N(4) 0.036(4) 0.050(6) 0.036(5) -0.003(4) 0.000(4) -0.004(4)
N(5) 0.10(1) 0.25(3) 0.13(1) -0.05(2) 0.04(1) -0.01(2)
C(1) 0.039(6) 0.060(7) 0.039(6) -0.007(5) 0.000(5) 0.002(6)
C(2) 0.056(7) 0.072(9) 0.054(7) -0.020(7) 0.001(6) -0.015(7)
C(3) 0.043(7) 0.09(1) 0.073(9) -0.029(7) -0.007(6) 0.001(8)
C(4) 0.028(5) 0.09(1) 0.065(8) -0.007(7) -0.006(5) 0.004(8)
C(5) 0.029(5) 0.074(8) 0.048(6) -0.002(6) 0.000(5) 0.013(6)
C(11) 0.044(6) 0.056(8) 0.040(6) -0.003(6) 0.009(5) -0.005(6)
C(12) 0.032(5) 0.061(7) 0.049(6) -0.001(6) 0.004(4) -0.011(7)
C(13) 0.043(7) 0.08(1) 0.089(10) 0.006(7) 0.005(6) 0.026(8)
C(14) 0.047(7) 0.09(1) 0.064(8) 0.012(7) -0.001(6) 0.018(8)
C(15) 0.08(1) 0.13(2) 0.08(1) 0.03(1) -0.012(8) -0.03(1)
C(16) 0.09(1) 0.24(3) 0.08(1) 0.10(2) 0.01(1) -0.01(2)
C(17) 0.05(1) 0.27(4) 0.12(2) -0.02(2) -0.01(1) 0.07(2)
C(18) 0.08(1) 0.14(2) 0.24(3) -0.03(1) -0.06(2) 0.10(2)
C(19) 0.08(1) 0.09(1) 0.16(2) -0.003(10) -0.04(1) 0.02(1)
C(21) 0.037(6) 0.070(8) 0.056(7) 0.013(6) 0.002(5) 0.006(7)
C(22) 0.055(7) 0.057(8) 0.051(7) 0.016(6) 0.006(5) -0.002(6)
C(23) 0.12(1) 0.07(1) 0.057(8) 0.010(9) 0.015(8) 0.006(8)
C(24) 0.12(1) 0.058(9) 0.064(9) 0.00(1) 0.031(9) 0.011(9)
C(25) 0.11(1) 0.12(2) 0.10(1) -0.01(1) 0.03(1) 0.02(1)
C(26) 0.16(2) 0.10(2) 0.11(2) -0.06(2) 0.03(1) -0.02(1)
C(27) 0.20(3) 0.08(1) 0.09(2) -0.02(2) 0.06(2) -0.01(1)
C(28) 0.19(2) 0.08(2) 0.09(1) 0.04(2) 0.03(1) 0.01(1)
C(29) 0.12(1) 0.08(1) 0.10(1) 0.01(1) 0.01(1) 0.02(1)
C(31) 0.037(5) 0.045(7) 0.042(6) 0.000(5) -0.001(4) -0.006(5)
C(32) 0.031(5) 0.048(7) 0.045(6) -0.009(5) 0.001(4) -0.006(5)
C(33) 0.041(6) 0.055(7) 0.035(6) -0.012(5) 0.004(4) -0.003(5)
C(41) 0.09(1) 0.18(2) 0.17(2) -0.01(2) 0.02(1) -0.03(2)
C(42) 0.09(1) 0.11(2) 0.09(1) 0.00(1) 0.04(1) 0.00(1)

loop_
_atom_type_symbol
_atom_type_description
_atom_type_scat_dispersion_real
_atom_type_scat_dispersion_imag
_atom_type_scat_source
C C 0.003 0.002
;International Tables for Crystallography
(1992, Vol. C, Tables 4.2.6.8 and 6.1.1.1)
;
H H 0.000 0.000
;International Tables for Crystallography
(1992, Vol. C, Table 6.1.1.2)
;
N N 0.006 0.003
;International Tables for Crystallography
(1992, Vol. C, Tables 4.2.6.8 and 6.1.1.1)
;
O O 0.011 0.006
;International Tables for Crystallography
(1992, Vol. C, Tables 4.2.6.8 and 6.1.1.1)
;
Pd Pd -0.999 1.007
;International Tables for Crystallography
(1992, Vol. C, Tables 4.2.6.8 and 6.1.1.1)
;

loop_
_geom_angle_atom_site_label_1
_geom_angle_atom_site_label_2
_geom_angle_atom_site_label_3
_geom_angle
_geom_angle_site_symmetry_1
_geom_angle_site_symmetry_2
_geom_angle_site_symmetry_3
_geom_angle_publ_flag
N(1) Pd(1) N(2) 80.7(3) . . 0_555 yes
N(1) Pd(1) N(3) 81.1(4) . . 0_555 yes
N(1) Pd(1) N(4) 178.0(4) . . 0_555 yes
N(2) Pd(1) N(3) 161.8(3) . . 0_555 yes
N(2) Pd(1) N(4) 97.3(3) . . 0_555 yes
N(3) Pd(1) N(4) 100.9(4) . . 0_555 yes
Pd(1) N(1) C(1) 118.0(7) . . 0_555 yes
Pd(1) N(1) C(5) 117.7(8) . . 0_555 yes
C(1) N(1) C(5) 124.3(9) . . 0_555 yes
Pd(1) N(2) C(11) 115.0(7) . . 0_555 yes
Pd(1) N(2) C(12) 127.4(7) . . 0_555 yes
C(11) N(2) C(12) 117.6(9) . . 0_555 yes
Pd(1) N(3) C(21) 113.8(8) . . 0_555 yes
Pd(1) N(3) C(22) 128.7(8) . . 0_555 yes
C(21) N(3) C(22) 117.2(10) . . 0_555 yes
Pd(1) N(4) C(31) 131.2(7) . . 0_555 yes
Pd(1) N(4) H(31) 119.9 . . 0_555 no
C(31) N(4) H(31) 108.9 . . 0_555 no
N(1) C(1) C(2) 118(1) . . 0_555 yes
N(1) C(1) C(11) 113.3(9) . . 0_555 yes
C(2) C(1) C(11) 127(1) . . 0_555 yes
C(1) C(2) C(3) 118(1) . . 0_555 yes
C(1) C(2) H(2) 119.9 . . 0_555 no
C(3) C(2) H(2) 121.6 . . 0_555 no
C(2) C(3) C(4) 121(1) . . 0_555 yes
C(2) C(3) H(3) 119.6 . . 0_555 no
C(4) C(3) H(3) 119.0 . . 0_555 no
C(3) C(4) C(5) 118(1) . . 0_555 yes
C(3) C(4) H(4) 121.3 . . 0_555 no
C(5) C(4) H(4) 119.9 . . 0_555 no
N(1) C(5) C(4) 118(1) . . 0_555 yes
N(1) C(5) C(21) 113.7(9) . . 0_555 yes
C(4) C(5) C(21) 128(1) . . 0_555 yes
O(1) C(11) N(2) 128(1) . . 0_555 yes
O(1) C(11) C(1) 118(1) . . 0_555 yes
N(2) C(11) C(1) 113.0(10) . . 0_555 yes
N(2) C(12) C(13) 111.6(9) . . 0_555 yes
N(2) C(12) H(11) 108.6 . . 0_555 no
N(2) C(12) H(12) 109.6 . . 0_555 no
C(13) C(12) H(11) 109.9 . . 0_555 no
C(13) C(12) H(12) 111.2 . . 0_555 no
H(11) C(12) H(12) 105.7 . . 0_555 no
C(12) C(13) C(14) 112(1) . . 0_555 yes
C(12) C(13) H(13) 109.7 . . 0_555 no
C(12) C(13) H(14) 108.3 . . 0_555 no
C(14) C(13) H(13) 109.2 . . 0_555 no
C(14) C(13) H(14) 107.7 . . 0_555 no
H(13) C(13) H(14) 109.6 . . 0_555 no
C(13) C(14) C(15) 120(1) . . 0_555 yes
C(13) C(14) C(19) 120(1) . . 0_555 yes
C(15) C(14) C(19) 118(1) . . 0_555 yes
C(14) C(15) C(16) 118(1) . . 0_555 yes
C(14) C(15) H(15) 119.7 . . 0_555 no
C(16) C(15) H(15) 121.5 . . 0_555 no
C(15) C(16) C(17) 119(2) . . 0_555 yes
C(15) C(16) H(16) 119.7 . . 0_555 no
C(17) C(16) H(16) 120.8 . . 0_555 no
C(16) C(17) C(18) 122(1) . . 0_555 yes
C(16) C(17) H(17) 117.7 . . 0_555 no
C(18) C(17) H(17) 120.2 . . 0_555 no
C(17) C(18) C(19) 118(2) . . 0_555 yes
C(17) C(18) H(18) 120.2 . . 0_555 no
C(19) C(18) H(18) 121.2 . . 0_555 no
C(14) C(19) C(18) 122(1) . . 0_555 yes
C(14) C(19) H(19) 117.9 . . 0_555 no
C(18) C(19) H(19) 119.9 . . 0_555 no
O(2) C(21) N(3) 126(1) . . 0_555 yes
O(2) C(21) C(5) 119(1) . . 0_555 yes
N(3) C(21) C(5) 113.6(10) . . 0_555 yes
N(3) C(22) C(23) 115(1) . . 0_555 yes
N(3) C(22) H(21) 108.9 . . 0_555 no
N(3) C(22) H(22) 108.4 . . 0_555 no
C(23) C(22) H(21) 108.4 . . 0_555 no
C(23) C(22) H(22) 106.2 . . 0_555 no
H(21) C(22) H(22) 109.3 . . 0_555 no
C(22) C(23) C(24) 112(1) . . 0_555 yes
C(22) C(23) H(23) 111.1 . . 0_555 no
C(22) C(23) H(24) 108.1 . . 0_555 no
C(24) C(23) H(23) 109.9 . . 0_555 no
C(24) C(23) H(24) 108.1 . . 0_555 no
H(23) C(23) H(24) 106.4 . . 0_555 no
C(23) C(24) C(25) 121(1) . . 0_555 yes
C(23) C(24) C(29) 120(1) . . 0_555 yes
C(25) C(24) C(29) 117(1) . . 0_555 yes
C(24) C(25) C(26) 119(2) . . 0_555 yes
C(24) C(25) H(25) 122.8 . . 0_555 no
C(26) C(25) H(25) 118.2 . . 0_555 no
C(25) C(26) C(27) 121(2) . . 0_555 yes
C(25) C(26) H(26) 118.3 . . 0_555 no
C(27) C(26) H(26) 120.3 . . 0_555 no
C(26) C(27) C(28) 120(2) . . 0_555 yes
C(26) C(27) H(27) 121.4 . . 0_555 no
C(28) C(27) H(27) 118.1 . . 0_555 no
C(27) C(28) C(29) 120(2) . . 0_555 yes
C(27) C(28) H(28) 119.8 . . 0_555 no
C(29) C(28) H(28) 119.7 . . 0_555 no
C(24) C(29) C(28) 121(2) . . 0_555 yes
C(24) C(29) H(29) 120.1 . . 0_555 no
C(28) C(29) H(29) 118.6 . . 0_555 no
N(4) C(31) C(32) 119.5(9) . . 0_555 yes
N(4) C(31) C(33) 121.1(9) . . 0_555 yes
C(32) C(31) C(33) 119.4(9) . . 0_555 yes
C(31) C(32) C(33) 120.6(9) . 3_555 0_555 yes
C(31) C(32) H(32) 115.5 . . 0_555 no
C(33) C(32) H(32) 123.8 3_555 . 0_555 no
C(31) C(33) C(32) 120.0(9) . 3_555 0_555 yes
C(31) C(33) H(33) 126.8 . . 0_555 no
C(32) C(33) H(33) 113.2 3_555 . 0_555 no
C(42) C(41) H(41) 113.4 . . 0_555 no
C(42) C(41) H(42) 114.9 . . 0_555 no
C(42) C(41) H(43) 112.4 . . 0_555 no
H(41) C(41) H(42) 106.4 . . 0_555 no
H(41) C(41) H(43) 103.5 . . 0_555 no
H(42) C(41) H(43) 105.3 . . 0_555 no
N(5) C(42) C(41) 177(2) . . 0_555 yes

loop_
_geom_bond_atom_site_label_1
_geom_bond_atom_site_label_2
_geom_bond_distance
_geom_bond_site_symmetry_2
_geom_bond_publ_flag
Pd(1) N(1) 1.922(8) . yes
Pd(1) N(2) 2.015(9) . yes
Pd(1) N(3) 2.035(9) . yes
Pd(1) N(4) 1.998(8) . yes
O(1) C(11) 1.24(1) . yes
O(2) C(21) 1.24(1) . yes
N(1) C(1) 1.33(1) . yes
N(1) C(5) 1.34(1) . yes
N(2) C(11) 1.33(1) . yes
N(2) C(12) 1.47(1) . yes
N(3) C(21) 1.34(1) . yes
N(3) C(22) 1.44(1) . yes
N(4) C(31) 1.30(1) . yes
N(4) H(31) 0.948 . no
N(5) C(42) 1.09(2) . yes
C(1) C(2) 1.37(1) . yes
C(1) C(11) 1.51(1) . yes
C(2) C(3) 1.38(2) . yes
C(2) H(2) 0.981 . no
C(3) C(4) 1.36(2) . yes
C(3) H(3) 0.970 . no
C(4) C(5) 1.38(2) . yes
C(4) H(4) 0.968 . no
C(5) C(21) 1.50(2) . yes
C(12) C(13) 1.52(2) . yes
C(12) H(11) 1.089 . no
C(12) H(12) 1.006 . no
C(13) C(14) 1.51(2) . yes
C(13) H(13) 0.940 . no
C(13) H(14) 0.958 . no
C(14) C(15) 1.36(2) . yes
C(14) C(19) 1.36(2) . yes
C(15) C(16) 1.41(2) . yes
C(15) H(15) 0.999 . no
C(16) C(17) 1.33(3) . yes
C(16) H(16) 0.987 . no
C(17) C(18) 1.34(4) . yes
C(17) H(17) 0.972 . no
C(18) C(19) 1.35(2) . yes
C(18) H(18) 0.991 . no
C(19) H(19) 1.001 . no
C(22) C(23) 1.50(2) . yes
C(22) H(21) 0.947 . no
C(22) H(22) 0.955 . no
C(23) C(24) 1.49(2) . yes
C(23) H(23) 0.946 . no
C(23) H(24) 0.990 . no
C(24) C(25) 1.37(2) . yes
C(24) C(29) 1.38(2) . yes
C(25) C(26) 1.38(3) . yes
C(25) H(25) 0.942 . no
C(26) C(27) 1.34(3) . yes
C(26) H(26) 0.981 . no
C(27) C(28) 1.30(3) . yes
C(27) H(27) 1.288 . no
C(28) C(29) 1.36(3) . yes
C(28) H(28) 0.976 . no
C(29) H(29) 0.942 . no
C(31) C(32) 1.44(1) . yes
C(31) C(33) 1.44(1) . yes
C(32) C(33) 1.33(1) 3_555 yes
C(32) H(32) 0.925 . no
C(33) H(33) 0.930 . no
C(41) C(42) 1.39(2) . yes
C(41) H(41) 0.981 . no
C(41) H(42) 0.957 . no
C(41) H(43) 0.995 . no

loop_
_geom_contact_atom_site_label_1
_geom_contact_atom_site_label_2
_geom_contact_distance
_geom_contact_site_symmetry_2
O(1) N(4) 2.78(1) 2_555
O(1) C(33) 3.38(1) 2_555
O(1) C(12) 3.38(2) 2_555
O(1) C(31) 3.48(1) 2_555
O(2) C(3) 3.21(1) 2_645
O(2) C(41) 3.54(3) 3_656
O(2) C(41) 3.55(3) 1_554
N(5) C(32) 3.33(2) 1_556
N(5) C(33) 3.37(2) 3_556
N(5) C(2) 3.45(2) 4_555
C(5) C(28) 3.57(2) 1_565

loop_
_geom_hbond_atom_site_label_D
_geom_hbond_atom_site_label_H
_geom_hbond_atom_site_label_A
_geom_hbond_site_symmetry_A
_geom_hbond_distance_DH
_geom_hbond_distance_HA
_geom_hbond_distance_DA
_geom_hbond_angle_DHA
_geom_hbond_publ_flag
N(4) H(31) O(1) 2_545 0.948 1.848 2.78(1) 168.165 no

loop_
_geom_torsion_atom_site_label_1
_geom_torsion_atom_site_label_2
_geom_torsion_atom_site_label_3
_geom_torsion_atom_site_label_4
_geom_torsion
_geom_torsion_site_symmetry_4
_geom_torsion_publ_flag
Pd(1) N(1) C(1) C(2) 178.0(9) . yes
Pd(1) N(1) C(1) C(11) -1(1) . yes
Pd(1) N(1) C(5) C(4) -177.2(9) . yes
Pd(1) N(1) C(5) C(21) 0(1) . yes
Pd(1) N(2) C(11) O(1) -177.6(10) . yes
Pd(1) N(2) C(11) C(1) 1(1) . yes
Pd(1) N(2) C(12) C(13) -78(1) . yes
Pd(1) N(3) C(21) O(2) -178(1) . yes
Pd(1) N(3) C(21) C(5) 2(1) . yes
Pd(1) N(3) C(22) C(23) -79(1) . yes
Pd(1) N(4) C(31) C(32) 0(1) . yes
Pd(1) N(4) C(31) C(33) -179.5(8) . yes
O(1) C(11) N(2) C(12) 3(1) . yes
O(1) C(11) C(1) N(1) 178.8(10) . yes
O(1) C(11) C(1) C(2) 0(1) . yes
O(2) C(21) N(3) C(22) 6(1) . yes
O(2) C(21) C(5) N(1) 179(1) . yes
O(2) C(21) C(5) C(4) -3(1) . yes
N(1) Pd(1) N(2) C(11) -1.6(8) . yes
N(1) Pd(1) N(2) C(12) 177.1(9) . yes
N(1) Pd(1) N(3) C(21) -2.0(8) . yes
N(1) Pd(1) N(3) C(22) 172.0(10) . yes
N(1) Pd(1) N(4) C(31) 112(10) . yes
N(1) C(1) C(2) C(3) 0(1) . yes
N(1) C(1) C(11) N(2) 0(1) . yes
N(1) C(5) C(4) C(3) -1(1) . yes
N(1) C(5) C(21) N(3) -1(1) . yes
N(2) Pd(1) N(1) C(1) 1.5(8) . yes
N(2) Pd(1) N(1) C(5) -179.3(8) . yes
N(2) Pd(1) N(3) C(21) -3(1) . yes
N(2) Pd(1) N(3) C(22) 170(1) . yes
N(2) Pd(1) N(4) C(31) 120.9(10) . yes
N(2) C(11) C(1) C(2) -179(1) . yes
N(2) C(12) C(13) C(14) 175(1) . yes
N(3) Pd(1) N(1) C(1) -178.0(8) . yes
N(3) Pd(1) N(1) C(5) 1.2(8) . yes
N(3) Pd(1) N(2) C(11) 0(1) . yes
N(3) Pd(1) N(2) C(12) 178(1) . yes
N(3) Pd(1) N(4) C(31) -59(1) . yes
N(3) C(21) C(5) C(4) 175(1) . yes
N(3) C(22) C(23) C(24) 177(1) . yes
N(4) Pd(1) N(1) C(1) 9(10) . yes
N(4) Pd(1) N(1) C(5) -170(9) . yes
N(4) Pd(1) N(2) C(11) 178.7(8) . yes
N(4) Pd(1) N(2) C(12) -2.6(9) . yes
N(4) Pd(1) N(3) C(21) 177.7(8) . yes
N(4) Pd(1) N(3) C(22) -8.3(10) . yes
N(4) C(31) C(32) C(33) 179(1) 3_555 yes
N(4) C(31) C(33) C(32) -179(1) 3_555 yes
C(1) N(1) C(5) C(4) 2(1) . yes
C(1) N(1) C(5) C(21) 179.0(10) . yes
C(1) C(2) C(3) C(4) 0(2) . yes
C(1) C(11) N(2) C(12) -177.5(9) . yes
C(2) C(1) N(1) C(5) -1(1) . yes
C(2) C(3) C(4) C(5) 0(2) . yes
C(3) C(2) C(1) C(11) 178(1) . yes
C(3) C(4) C(5) C(21) -177(1) . yes
C(5) N(1) C(1) C(11) 179.7(10) . yes
C(5) C(21) N(3) C(22) -172.3(9) . yes
C(11) N(2) C(12) C(13) 100(1) . yes
C(12) C(13) C(14) C(15) 97(1) . yes
C(12) C(13) C(14) C(19) -85(1) . yes
C(13) C(14) C(15) C(16) 179(1) . yes
C(13) C(14) C(19) C(18) -179(1) . yes
C(14) C(15) C(16) C(17) 0(3) . yes
C(14) C(19) C(18) C(17) 0(3) . yes
C(15) C(14) C(19) C(18) -1(2) . yes
C(15) C(16) C(17) C(18) -1(4) . yes
C(16) C(15) C(14) C(19) 1(2) . yes
C(16) C(17) C(18) C(19) 1(4) . yes
C(21) N(3) C(22) C(23) 94(1) . yes
C(22) C(23) C(24) C(25) -83(1) . yes
C(22) C(23) C(24) C(29) 90(1) . yes
C(23) C(24) C(25) C(26) 177(1) . yes
C(23) C(24) C(29) C(28) -175(1) . yes
C(24) C(25) C(26) C(27) -4(3) . yes
C(24) C(29) C(28) C(27) 0(3) . yes
C(25) C(24) C(29) C(28) -1(2) . yes
C(25) C(26) C(27) C(28) 2(3) . yes
C(26) C(25) C(24) C(29) 3(2) . yes
C(26) C(27) C(28) C(29) 0(3) . yes
C(26) C(27) C(28) C(29) 0(3) . yes

loop_
_cod_changelog_entry_id
_cod_changelog_entry_author
_cod_changelog_entry_date
_cod_changelog_entry_text
1 'Vaitkus, Antanas' 2022-05-06T22:35:00+03:00 'Updated bibliographic information.'
2 'Vaitkus, Antanas' 2022-05-07T03:45:00+03:00
;
 Replaced the '&#x00A5;' sequences with backslash symbols ('\')
 in multiple data values.
;
